data_7037453
loop_
_publ_author_name
'Rufanov, Konstantin A.'
'Pru\&s, Noa K'
'Sundermeyer, J\"org'

_publ_section_title
;
 Simple entry into N-tert-butyl-iminophosphonamide rare-earth metal alkyl
 and chlorido complexes.
;
_journal_issue 4
_journal_name_full 'Dalton transactions (Cambridge, England : 2003)'
_journal_page_first 1525
_journal_page_last 1538
_journal_paper_doi 10.1039/c5dt03721b
_journal_volume 45
_journal_year 2016
_chemical_formula_moiety 'C60 H84 Cl4 N6 O P3 Sc3, 3(C6 D6)'
_chemical_formula_sum 'C78 H84 Cl4 D18 N6 O P3 Sc3'
_chemical_formula_weight 1527.35
_chemical_name_systematic
;

tris-((tert-butyl(N-(tert-butyl)-P,P-diphenylphosphorimidoyl)amino)-(mu2-chlorido)scandium)mu3-oxo-mu3-chloride

;
_space_group_crystal_system triclinic
_space_group_IT_number 2
_space_group_name_Hall '-P 1'
_space_group_name_H-M_alt 'P -1'
_symmetry_space_group_name_Hall '-P 1'
_symmetry_space_group_name_H-M 'P -1'
_atom_sites_solution_hydrogens geom
_audit_creation_method SHELXL-2014/7
_audit_update_record
;
2015-11-13 deposited with the CCDC.
2015-11-24 downloaded from the CCDC.
;
_cell_angle_alpha 80.619(3)
_cell_angle_beta 79.875(3)
_cell_angle_gamma 70.044(3)
_cell_formula_units_Z 2
_cell_length_a 12.8438(4)
_cell_length_b 14.0230(5)
_cell_length_c 24.5137(8)
_cell_measurement_reflns_used 24108
_cell_measurement_temperature 100(2)
_cell_measurement_theta_max 27.195
_cell_measurement_theta_min 1.555
_cell_volume 4060.0(2)
_computing_cell_refinement 'STOE WinCell (X-Area)'
_computing_data_collection 'STOE WinXpose (X-Area)'
_computing_data_reduction 'STOE WinIntegrate (X-Area)'
_computing_structure_refinement 'SHELXL-2014/7 (Sheldrick, 2014)'
_computing_structure_solution 'Sir-97 (Giacovazzo et al., 1997)'
_diffrn_ambient_temperature 100(2)
_diffrn_measured_fraction_theta_full 1.000
_diffrn_measured_fraction_theta_max 0.997
_diffrn_measurement_device_type 'Stoe IPDS2'
_diffrn_measurement_method \w
_diffrn_radiation_type MoK\a
_diffrn_radiation_wavelength 0.71069
_diffrn_reflns_av_R_equivalents 0.0780
_diffrn_reflns_av_unetI/netI 0.1122
_diffrn_reflns_laue_measured_fraction_full 1.000
_diffrn_reflns_laue_measured_fraction_max 0.997
_diffrn_reflns_limit_h_max 15
_diffrn_reflns_limit_h_min -16
_diffrn_reflns_limit_k_max 17
_diffrn_reflns_limit_k_min -17
_diffrn_reflns_limit_l_max 30
_diffrn_reflns_limit_l_min -30
_diffrn_reflns_number 59927
_diffrn_reflns_point_group_measured_fraction_full 1.000
_diffrn_reflns_point_group_measured_fraction_max 0.997
_diffrn_reflns_theta_full 25.240
_diffrn_reflns_theta_max 26.732
_diffrn_reflns_theta_min 1.554
_exptl_absorpt_coefficient_mu 0.479
_exptl_absorpt_correction_T_max 0.9762
_exptl_absorpt_correction_T_min 0.8798
_exptl_absorpt_correction_type multi-scan
_exptl_absorpt_process_details 'R.H. Blessing, Acta cryst. (1995), A51, 33-38'
_exptl_crystal_colour colourless
_exptl_crystal_density_diffrn 1.249
_exptl_crystal_description plate
_exptl_crystal_F_000 1592
_exptl_crystal_size_max 0.320
_exptl_crystal_size_mid 0.200
_exptl_crystal_size_min 0.160
_exptl_transmission_factor_max 0.9272
_exptl_transmission_factor_min 0.8617
_refine_diff_density_max 1.321
_refine_diff_density_min -0.820
_refine_diff_density_rms 0.079
_refine_ls_extinction_coef 0.0020(3)
_refine_ls_extinction_expression Fc^*^=kFc[1+0.001xFc^2^\l^3^/sin(2\q)]^-1/4^
_refine_ls_extinction_method 'SHELXL-2014/7 (Sheldrick 2014'
_refine_ls_goodness_of_fit_ref 0.808
_refine_ls_hydrogen_treatment constr
_refine_ls_matrix_type full
_refine_ls_number_parameters 875
_refine_ls_number_reflns 17184
_refine_ls_number_restraints 84
_refine_ls_restrained_S_all 0.817
_refine_ls_R_factor_all 0.1070
_refine_ls_R_factor_gt 0.0605
_refine_ls_shift/su_max 0.000
_refine_ls_shift/su_mean 0.000
_refine_ls_structure_factor_coef Fsqd
_refine_ls_weighting_details 'w=1/[\s^2^(Fo^2^)+(0.0895P)^2^] where P=(Fo^2^+2Fc^2^)/3'
_refine_ls_weighting_scheme calc
_refine_ls_wR_factor_gt 0.1432
_refine_ls_wR_factor_ref 0.1557
_reflns_Friedel_coverage 0.000
_reflns_number_gt 8772
_reflns_number_total 17184
_reflns_threshold_expression 'I > 2\s(I)'
_cod_data_source_file c5dt03721b1.cif
_cod_data_source_block a
_cod_depositor_comments 'Adding full bibliography for 7037450--7037455.cif.'
_cod_database_code 7037453
_shelx_shelxl_version_number 2014/7
_shelx_space_group_comment
;
The symmetry employed for this shelxl refinement is uniquely defined
by the following loop, which should always be used as a source of
symmetry information in preference to the above space-group names.
They are only intended as comments.
;
_shelx_estimated_absorpt_t_min 0.862
_shelx_estimated_absorpt_t_max 0.927

loop_
_space_group_symop_operation_xyz
'x, y, z'
'-x, -y, -z'

loop_
_atom_site_label
_atom_site_type_symbol
_atom_site_fract_x
_atom_site_fract_y
_atom_site_fract_z
_atom_site_U_iso_or_equiv
_atom_site_adp_type
_atom_site_occupancy
_atom_site_site_symmetry_order
_atom_site_calc_flag
_atom_site_refinement_flags_posn
_atom_site_refinement_flags_adp
Sc1 Sc 0.05816(6) 0.18745(5) 0.22793(3) 0.03558(17) Uani 1 1 d . .
Sc2 Sc 0.19372(6) 0.22362(5) 0.31779(3) 0.03709(18) Uani 1 1 d . .
Sc3 Sc 0.19344(6) 0.34693(5) 0.19572(3) 0.03533(17) Uani 1 1 d . .
O1 O 0.2044(2) 0.20653(18) 0.23596(10) 0.0362(6) Uani 1 1 d . .
Cl1 Cl 0.07263(9) 0.10748(8) 0.32907(4) 0.0459(2) Uani 1 1 d . .
Cl2 Cl 0.27511(11) 0.36463(9) 0.27751(5) 0.0627(3) Uani 1 1 d . .
Cl3 Cl 0.06738(11) 0.30786(10) 0.14187(6) 0.0676(3) Uani 1 1 d . .
Cl4 Cl 0.00765(8) 0.36169(7) 0.27944(4) 0.0427(2) Uani 1 1 d . .
P1 P -0.06418(9) 0.08044(7) 0.19413(4) 0.0380(2) Uani 1 1 d . .
P2 P 0.27664(10) 0.17648(8) 0.42075(4) 0.0443(3) Uani 1 1 d . .
P3 P 0.27351(8) 0.47638(7) 0.11152(4) 0.0346(2) Uani 1 1 d . .
N1 N -0.1082(3) 0.1853(2) 0.22216(13) 0.0370(7) Uani 1 1 d . .
N2 N 0.0688(3) 0.0594(2) 0.19010(13) 0.0378(7) Uani 1 1 d . .
N3 N 0.1657(3) 0.2628(3) 0.40241(14) 0.0489(9) Uani 1 1 d . .
N4 N 0.3223(3) 0.1255(2) 0.36300(13) 0.0369(7) Uani 1 1 d . .
N5 N 0.1577(3) 0.5017(2) 0.15250(13) 0.0348(7) Uani 1 1 d . .
N6 N 0.3276(3) 0.3570(2) 0.13367(13) 0.0350(7) Uani 1 1 d . .
C1 C -0.2243(3) 0.2438(3) 0.24418(17) 0.0409(9) Uani 1 1 d . .
C2 C -0.3138(4) 0.2179(4) 0.2213(2) 0.0545(11) Uani 1 1 d . .
H2A H -0.3056 0.2328 0.1806 0.082 Uiso 1 1 calc R U
H2B H -0.3880 0.2590 0.2371 0.082 Uiso 1 1 calc R U
H2C H -0.3049 0.1453 0.2315 0.082 Uiso 1 1 calc R U
C3 C -0.2416(4) 0.3569(3) 0.2261(2) 0.0575(12) Uani 1 1 d . .
H3A H -0.1836 0.3761 0.2384 0.086 Uiso 1 1 calc R U
H3B H -0.3153 0.3975 0.2429 0.086 Uiso 1 1 calc R U
H3C H -0.2371 0.3699 0.1854 0.086 Uiso 1 1 calc R U
C4 C -0.2382(4) 0.2235(4) 0.30731(19) 0.0652(14) Uani 1 1 d . .
H4A H -0.2273 0.1508 0.3184 0.098 Uiso 1 1 calc R U
H4B H -0.3134 0.2638 0.3224 0.098 Uiso 1 1 calc R U
H4C H -0.1827 0.2429 0.3218 0.098 Uiso 1 1 calc R U
C5 C -0.1086(3) 0.0939(3) 0.12620(18) 0.0430(9) Uani 1 1 d . .
C6 C -0.1172(4) 0.0154(4) 0.10106(19) 0.0534(11) Uani 1 1 d . .
H6 H -0.1065 -0.0502 0.1214 0.064 Uiso 1 1 calc R U
C7 C -0.1414(4) 0.0317(4) 0.0464(2) 0.0619(13) Uani 1 1 d . .
H7 H -0.1471 -0.0226 0.0297 0.074 Uiso 1 1 calc R U
C8 C -0.1573(4) 0.1275(4) 0.0165(2) 0.0616(13) Uani 1 1 d . .
H8 H -0.1744 0.1388 -0.0207 0.074 Uiso 1 1 calc R U
C9 C -0.1483(4) 0.2057(4) 0.04040(19) 0.0586(12) Uani 1 1 d . .
H9 H -0.1579 0.2708 0.0195 0.070 Uiso 1 1 calc R U
C10 C -0.1255(4) 0.1903(3) 0.09475(18) 0.0491(10) Uani 1 1 d . .
H10 H -0.1211 0.2454 0.1112 0.059 Uiso 1 1 calc R U
C11 C -0.1059(4) -0.0236(3) 0.23650(18) 0.0441(9) Uani 1 1 d . .
C12 C -0.1959(4) -0.0528(3) 0.2305(2) 0.0516(11) Uani 1 1 d . .
H12 H -0.2401 -0.0187 0.2014 0.062 Uiso 1 1 calc R U
C13 C -0.2220(4) -0.1313(4) 0.2663(2) 0.0608(13) Uani 1 1 d . .
H13 H -0.2833 -0.1509 0.2614 0.073 Uiso 1 1 calc R U
C14 C -0.1589(5) -0.1810(4) 0.3090(2) 0.0657(14) Uani 1 1 d . .
H14 H -0.1770 -0.2346 0.3335 0.079 Uiso 1 1 calc R U
C15 C -0.0699(5) -0.1528(3) 0.3159(2) 0.0611(13) Uani 1 1 d . .
H15 H -0.0260 -0.1873 0.3450 0.073 Uiso 1 1 calc R U
C16 C -0.0441(4) -0.0741(3) 0.28036(19) 0.0516(11) Uani 1 1 d . .
H16 H 0.0165 -0.0541 0.2859 0.062 Uiso 1 1 calc R U
C17 C 0.1642(3) -0.0138(3) 0.15829(17) 0.0427(9) Uani 1 1 d . .
C18 C 0.2680(4) -0.0257(4) 0.1834(2) 0.0564(12) Uani 1 1 d . .
H18A H 0.2808 0.0404 0.1787 0.085 Uiso 1 1 calc R U
H18B H 0.3324 -0.0753 0.1645 0.085 Uiso 1 1 calc R U
H18C H 0.2580 -0.0498 0.2232 0.085 Uiso 1 1 calc R U
C19 C 0.1781(4) 0.0306(4) 0.09649(19) 0.0584(12) Uani 1 1 d . .
H19A H 0.1127 0.0355 0.0794 0.088 Uiso 1 1 calc R U
H19B H 0.2455 -0.0143 0.0767 0.088 Uiso 1 1 calc R U
H19C H 0.1850 0.0987 0.0942 0.088 Uiso 1 1 calc R U
C20 C 0.1482(4) -0.1180(3) 0.1620(2) 0.0551(11) Uani 1 1 d . .
H20A H 0.1366 -0.1450 0.2012 0.083 Uiso 1 1 calc R U
H20B H 0.2148 -0.1651 0.1430 0.083 Uiso 1 1 calc R U
H20C H 0.0829 -0.1106 0.1441 0.083 Uiso 1 1 calc R U
C21 C 0.0696(4) 0.3305(3) 0.43714(18) 0.0533(11) Uani 1 1 d . .
C22 C 0.0500(4) 0.4407(3) 0.4096(2) 0.0639(13) Uani 1 1 d . .
H22A H 0.1131 0.4626 0.4130 0.096 Uiso 1 1 calc R U
H22B H -0.0190 0.4858 0.4282 0.096 Uiso 1 1 calc R U
H22C H 0.0432 0.4439 0.3701 0.096 Uiso 1 1 calc R U
C23 C -0.0339(4) 0.3013(4) 0.4371(2) 0.0637(13) Uani 1 1 d . .
H23A H -0.0482 0.3061 0.3986 0.096 Uiso 1 1 calc R U
H23B H -0.0981 0.3478 0.4579 0.096 Uiso 1 1 calc R U
H23C H -0.0220 0.2312 0.4548 0.096 Uiso 1 1 calc R U
C24 C 0.0916(5) 0.3263(5) 0.4973(2) 0.087(2) Uani 1 1 d . .
H24A H 0.0972 0.2584 0.5169 0.130 Uiso 1 1 calc R U
H24B H 0.0299 0.3778 0.5165 0.130 Uiso 1 1 calc R U
H24C H 0.1616 0.3401 0.4968 0.130 Uiso 1 1 calc R U
C25 C 0.2462(4) 0.0873(3) 0.47838(17) 0.0495(10) Uani 1 1 d . .
C26 C 0.1844(4) 0.0307(3) 0.46848(19) 0.0552(11) Uani 1 1 d . .
H26 H 0.1673 0.0357 0.4317 0.066 Uiso 1 1 calc R U
C27 C 0.1456(4) -0.0338(4) 0.51006(19) 0.0597(12) Uani 1 1 d . .
H27 H 0.1036 -0.0726 0.5019 0.072 Uiso 1 1 calc R U
C28 C 0.1699(5) -0.0402(4) 0.5639(2) 0.0691(14) Uani 1 1 d . .
H28 H 0.1455 -0.0847 0.5928 0.083 Uiso 1 1 calc R U
C29 C 0.2305(4) 0.0192(4) 0.5757(2) 0.0638(13) Uani 1 1 d . .
H29 H 0.2457 0.0158 0.6126 0.077 Uiso 1 1 calc R U
C30 C 0.2684(4) 0.0833(4) 0.53281(19) 0.0567(12) Uani 1 1 d . .
H30 H 0.3090 0.1238 0.5406 0.068 Uiso 1 1 calc R U
C31 C 0.3766(4) 0.2279(3) 0.43955(19) 0.0550(12) Uani 1 1 d . .
C32 C 0.3753(5) 0.3248(4) 0.4175(3) 0.0791(17) Uani 1 1 d . .
H32 H 0.3162 0.3660 0.3970 0.095 Uiso 1 1 calc R U
C33 C 0.4561(6) 0.3646(5) 0.4239(3) 0.096(2) Uani 1 1 d . .
H33 H 0.4518 0.4320 0.4079 0.116 Uiso 1 1 calc R U
C34 C 0.5429(6) 0.3078(5) 0.4533(3) 0.0881(19) Uani 1 1 d . .
H34 H 0.5969 0.3363 0.4589 0.106 Uiso 1 1 calc R U
C35 C 0.5504(4) 0.2094(4) 0.4744(2) 0.0643(13) Uani 1 1 d . .
H35 H 0.6115 0.1682 0.4935 0.077 Uiso 1 1 calc R U
C36 C 0.4681(4) 0.1698(4) 0.46755(19) 0.0561(11) Uani 1 1 d . .
H36 H 0.4743 0.1014 0.4823 0.067 Uiso 1 1 calc R U
C37 C 0.4291(3) 0.0462(3) 0.34618(16) 0.0405(9) Uani 1 1 d . .
C38 C 0.4120(4) 0.0022(3) 0.29755(19) 0.0544(11) Uani 1 1 d . .
H38A H 0.3514 -0.0273 0.3089 0.082 Uiso 1 1 calc R U
H38B H 0.4810 -0.0511 0.2854 0.082 Uiso 1 1 calc R U
H38C H 0.3924 0.0564 0.2667 0.082 Uiso 1 1 calc R U
C39 C 0.5216(4) 0.0953(4) 0.3259(2) 0.0594(12) Uani 1 1 d . .
H39A H 0.5001 0.1472 0.2943 0.089 Uiso 1 1 calc R U
H39B H 0.5916 0.0427 0.3143 0.089 Uiso 1 1 calc R U
H39C H 0.5320 0.1274 0.3563 0.089 Uiso 1 1 calc R U
C40 C 0.4650(4) -0.0383(3) 0.39258(19) 0.0570(12) Uani 1 1 d . .
H40A H 0.4766 -0.0099 0.4241 0.085 Uiso 1 1 calc R U
H40B H 0.5348 -0.0894 0.3791 0.085 Uiso 1 1 calc R U
H40C H 0.4068 -0.0706 0.4046 0.085 Uiso 1 1 calc R U
C41 C 0.0728(3) 0.6021(3) 0.16246(16) 0.0389(9) Uani 1 1 d . .
C42 C -0.0404(3) 0.5863(3) 0.1756(2) 0.0541(11) Uani 1 1 d . .
H42A H -0.0557 0.5616 0.1437 0.081 Uiso 1 1 calc R U
H42B H -0.0983 0.6512 0.1832 0.081 Uiso 1 1 calc R U
H42C H -0.0405 0.5360 0.2084 0.081 Uiso 1 1 calc R U
C43 C 0.0963(4) 0.6409(3) 0.2123(2) 0.0597(13) Uani 1 1 d . .
H43A H 0.0951 0.5911 0.2452 0.090 Uiso 1 1 calc R U
H43B H 0.0391 0.7063 0.2194 0.090 Uiso 1 1 calc R U
H43C H 0.1700 0.6501 0.2040 0.090 Uiso 1 1 calc R U
C44 C 0.0696(3) 0.6822(3) 0.11160(18) 0.0436(9) Uani 1 1 d . .
H44A H 0.1400 0.6977 0.1042 0.065 Uiso 1 1 calc R U
H44B H 0.0073 0.7446 0.1190 0.065 Uiso 1 1 calc R U
H44C H 0.0594 0.6556 0.0790 0.065 Uiso 1 1 calc R U
C45 C 0.3581(3) 0.5536(3) 0.11865(16) 0.0388(9) Uani 1 1 d . .
C46 C 0.4093(3) 0.5303(3) 0.16736(18) 0.0455(10) Uani 1 1 d . .
H46 H 0.4046 0.4723 0.1925 0.055 Uiso 1 1 calc R U
C47 C 0.4663(4) 0.5900(4) 0.1795(2) 0.0533(11) Uani 1 1 d . .
H47 H 0.4998 0.5733 0.2129 0.064 Uiso 1 1 calc R U
C48 C 0.4749(4) 0.6738(4) 0.1432(2) 0.0586(13) Uani 1 1 d . .
H48 H 0.5146 0.7146 0.1515 0.070 Uiso 1 1 calc R U
C49 C 0.4258(4) 0.6986(3) 0.0946(2) 0.0514(11) Uani 1 1 d . .
H49 H 0.4326 0.7559 0.0693 0.062 Uiso 1 1 calc R U
C50 C 0.3664(3) 0.6395(3) 0.08275(18) 0.0422(9) Uani 1 1 d . .
H50 H 0.3311 0.6579 0.0499 0.051 Uiso 1 1 calc R U
C51 C 0.2561(3) 0.4928(3) 0.03867(16) 0.0359(8) Uani 1 1 d . .
C52 C 0.1622(4) 0.4762(4) 0.02642(19) 0.0550(11) Uani 1 1 d . .
H52 H 0.1060 0.4672 0.0557 0.066 Uiso 1 1 calc R U
C53 C 0.1501(4) 0.4727(5) -0.0280(2) 0.0694(15) Uani 1 1 d . .
H53 H 0.0868 0.4589 -0.0355 0.083 Uiso 1 1 calc R U
C54 C 0.2286(4) 0.4889(4) -0.07186(19) 0.0568(12) Uani 1 1 d . .
H54 H 0.2180 0.4891 -0.1093 0.068 Uiso 1 1 calc R U
C55 C 0.3222(3) 0.5049(3) -0.06053(17) 0.0429(9) Uani 1 1 d . .
H55 H 0.3771 0.5154 -0.0902 0.052 Uiso 1 1 calc R U
C56 C 0.3364(3) 0.5056(3) -0.00579(16) 0.0388(9) Uani 1 1 d . .
H56 H 0.4022 0.5151 0.0016 0.047 Uiso 1 1 calc R U
C57 C 0.4276(3) 0.2780(3) 0.10971(16) 0.0383(9) Uani 1 1 d . .
C58 C 0.4613(3) 0.1917(3) 0.15662(17) 0.0413(9) Uani 1 1 d . .
H58A H 0.4740 0.2190 0.1883 0.062 Uiso 1 1 calc R U
H58B H 0.5300 0.1393 0.1432 0.062 Uiso 1 1 calc R U
H58C H 0.4014 0.1614 0.1685 0.062 Uiso 1 1 calc R U
C59 C 0.4004(4) 0.2366(3) 0.06221(17) 0.0457(10) Uani 1 1 d . .
H59A H 0.3370 0.2113 0.0755 0.068 Uiso 1 1 calc R U
H59B H 0.4655 0.1807 0.0490 0.068 Uiso 1 1 calc R U
H59C H 0.3810 0.2912 0.0316 0.068 Uiso 1 1 calc R U
C60 C 0.5253(3) 0.3186(3) 0.08889(18) 0.0453(10) Uani 1 1 d . .
H60A H 0.5045 0.3746 0.0591 0.068 Uiso 1 1 calc R U
H60B H 0.5902 0.2636 0.0745 0.068 Uiso 1 1 calc R U
H60C H 0.5439 0.3436 0.1197 0.068 Uiso 1 1 calc R U
C61 C 0.2560(6) 0.6987(5) 0.3139(3) 0.0939(18) Uani 1 1 d D U
D61 D 0.2728 0.6887 0.2756 0.113 Uiso 1 1 calc R U
C62 C 0.2561(7) 0.6187(5) 0.3522(3) 0.112(2) Uani 1 1 d D U
D62 D 0.2675 0.5538 0.3409 0.135 Uiso 1 1 calc R U
C63 C 0.2397(8) 0.6311(6) 0.4079(3) 0.127(3) Uani 1 1 d D U
D63 D 0.2408 0.5745 0.4353 0.152 Uiso 1 1 calc R U
C64 C 0.2216(7) 0.7254(5) 0.4238(3) 0.113(2) Uani 1 1 d D U
D64 D 0.2153 0.7332 0.4622 0.135 Uiso 1 1 calc R U
C65 C 0.2127(6) 0.8090(5) 0.3843(3) 0.0977(19) Uani 1 1 d D U
D65 D 0.1933 0.8755 0.3953 0.117 Uiso 1 1 calc R U
C66 C 0.2322(6) 0.7946(5) 0.3290(3) 0.0888(17) Uani 1 1 d D U
D66 D 0.2292 0.8509 0.3012 0.107 Uiso 1 1 calc R U
C67 C 0.5730(7) 0.6770(6) 0.3030(4) 0.114(2) Uani 1 1 d D U
D67 D 0.5228 0.7080 0.2762 0.137 Uiso 1 1 calc R U
C68 C 0.5398(7) 0.6879(7) 0.3582(4) 0.132(3) Uani 1 1 d D U
D68 D 0.4648 0.7268 0.3698 0.158 Uiso 1 1 calc R U
C69 C 0.6121(8) 0.6438(8) 0.3978(4) 0.153(3) Uani 1 1 d D U
D69 D 0.5891 0.6557 0.4358 0.183 Uiso 1 1 calc R U
C70 C 0.7193(7) 0.5816(7) 0.3804(4) 0.151(3) Uani 1 1 d D U
D70 D 0.7693 0.5464 0.4069 0.181 Uiso 1 1 calc R U
C71 C 0.7515(7) 0.5716(6) 0.3259(4) 0.117(2) Uani 1 1 d D U
D71 D 0.8251 0.5300 0.3139 0.141 Uiso 1 1 calc R U
C72 C 0.6804(7) 0.6203(6) 0.2878(4) 0.112(2) Uani 1 1 d D U
D72 D 0.7065 0.6145 0.2494 0.135 Uiso 1 1 calc R U
C73 C 0.5577(4) 0.9435(3) 0.0915(2) 0.0563(12) Uani 1 1 d . .
D73 D 0.4893 0.9984 0.0917 0.068 Uiso 1 1 calc R U
C74 C 0.5963(4) 0.8952(4) 0.1405(2) 0.0598(12) Uani 1 1 d . .
D74 D 0.5553 0.9172 0.1750 0.072 Uiso 1 1 calc R U
C75 C 0.6949(4) 0.8146(4) 0.1400(2) 0.0628(13) Uani 1 1 d . .
D75 D 0.7214 0.7807 0.1742 0.075 Uiso 1 1 calc R U
C76 C 0.7550(4) 0.7829(3) 0.0902(2) 0.0578(12) Uani 1 1 d . .
D76 D 0.8229 0.7274 0.0899 0.069 Uiso 1 1 calc R U
C77 C 0.7166(4) 0.8318(4) 0.0411(2) 0.0670(14) Uani 1 1 d . .
D77 D 0.7580 0.8102 0.0066 0.080 Uiso 1 1 calc R U
C78 C 0.6186(5) 0.9119(4) 0.0414(2) 0.0714(15) Uani 1 1 d . .
D78 D 0.5925 0.9458 0.0072 0.086 Uiso 1 1 calc R U

loop_
_atom_site_aniso_label
_atom_site_aniso_U_11
_atom_site_aniso_U_22
_atom_site_aniso_U_33
_atom_site_aniso_U_23
_atom_site_aniso_U_13
_atom_site_aniso_U_12
Sc1 0.0353(4) 0.0365(4) 0.0365(4) 0.0003(3) -0.0073(3) -0.0142(3)
Sc2 0.0366(4) 0.0393(4) 0.0347(4) -0.0016(3) -0.0066(3) -0.0116(3)
Sc3 0.0342(4) 0.0352(4) 0.0367(4) 0.0014(3) -0.0060(3) -0.0130(3)
O1 0.0357(15) 0.0352(13) 0.0372(15) 0.0003(11) -0.0054(11) -0.0125(11)
Cl1 0.0457(6) 0.0499(5) 0.0430(6) 0.0020(4) -0.0084(4) -0.0184(5)
Cl2 0.0654(8) 0.0640(7) 0.0547(7) 0.0021(5) -0.0101(6) -0.0186(6)
Cl3 0.0678(8) 0.0638(7) 0.0769(9) -0.0071(6) 0.0002(6) -0.0334(6)
Cl4 0.0388(5) 0.0421(5) 0.0431(6) -0.0032(4) -0.0069(4) -0.0076(4)
P1 0.0374(6) 0.0384(5) 0.0412(6) 0.0003(4) -0.0095(4) -0.0160(4)
P2 0.0444(6) 0.0490(6) 0.0353(6) -0.0052(5) -0.0088(5) -0.0077(5)
P3 0.0322(5) 0.0332(5) 0.0385(6) 0.0011(4) -0.0061(4) -0.0124(4)
N1 0.0326(18) 0.0372(16) 0.0423(19) -0.0033(13) -0.0067(14) -0.0121(13)
N2 0.0356(18) 0.0385(16) 0.0408(19) -0.0037(14) -0.0049(14) -0.0142(14)
N3 0.047(2) 0.054(2) 0.039(2) -0.0093(16) -0.0062(16) -0.0043(16)
N4 0.0365(18) 0.0389(16) 0.0317(17) -0.0025(13) -0.0041(13) -0.0081(14)
N5 0.0322(17) 0.0323(15) 0.0373(18) 0.0001(13) -0.0039(13) -0.0091(13)
N6 0.0303(17) 0.0317(15) 0.0396(18) 0.0009(13) -0.0030(13) -0.0085(13)
C1 0.031(2) 0.047(2) 0.041(2) -0.0005(17) -0.0064(17) -0.0102(17)
C2 0.039(3) 0.063(3) 0.065(3) -0.010(2) -0.008(2) -0.019(2)
C3 0.042(3) 0.041(2) 0.087(4) -0.004(2) -0.013(2) -0.0096(19)
C4 0.044(3) 0.096(4) 0.045(3) -0.004(3) -0.004(2) -0.010(3)
C5 0.038(2) 0.045(2) 0.047(2) -0.0045(18) -0.0086(18) -0.0150(18)
C6 0.057(3) 0.056(3) 0.054(3) -0.005(2) -0.018(2) -0.022(2)
C7 0.064(3) 0.076(3) 0.053(3) -0.015(2) -0.019(2) -0.023(3)
C8 0.054(3) 0.076(3) 0.049(3) -0.007(2) -0.019(2) -0.006(2)
C9 0.063(3) 0.062(3) 0.043(3) -0.003(2) -0.013(2) -0.008(2)
C10 0.053(3) 0.049(2) 0.043(2) -0.0028(19) -0.014(2) -0.010(2)
C11 0.046(3) 0.043(2) 0.047(2) -0.0032(18) -0.0084(19) -0.0192(19)
C12 0.051(3) 0.047(2) 0.062(3) -0.002(2) -0.006(2) -0.024(2)
C13 0.058(3) 0.057(3) 0.075(4) -0.012(3) 0.004(3) -0.032(2)
C14 0.079(4) 0.048(3) 0.070(3) -0.001(2) 0.008(3) -0.031(3)
C15 0.076(4) 0.051(3) 0.056(3) 0.009(2) -0.007(2) -0.028(2)
C16 0.058(3) 0.047(2) 0.053(3) 0.002(2) -0.005(2) -0.025(2)
C17 0.040(2) 0.044(2) 0.047(2) -0.0106(18) -0.0029(18) -0.0151(18)
C18 0.039(3) 0.058(3) 0.075(3) -0.021(2) -0.013(2) -0.010(2)
C19 0.061(3) 0.070(3) 0.047(3) -0.013(2) 0.001(2) -0.025(2)
C20 0.052(3) 0.045(2) 0.070(3) -0.015(2) -0.004(2) -0.016(2)
C21 0.049(3) 0.057(3) 0.043(3) -0.014(2) -0.002(2) -0.002(2)
C22 0.065(3) 0.052(3) 0.071(3) -0.022(2) -0.004(3) -0.010(2)
C23 0.060(3) 0.065(3) 0.057(3) -0.009(2) 0.010(2) -0.015(2)
C24 0.090(4) 0.094(4) 0.046(3) -0.029(3) -0.013(3) 0.020(3)
C25 0.045(3) 0.065(3) 0.032(2) -0.0043(19) -0.0066(18) -0.011(2)
C26 0.068(3) 0.056(3) 0.037(2) 0.001(2) -0.011(2) -0.016(2)
C27 0.061(3) 0.071(3) 0.043(3) 0.008(2) -0.011(2) -0.022(2)
C28 0.064(3) 0.084(4) 0.054(3) 0.011(3) -0.003(2) -0.028(3)
C29 0.063(3) 0.079(3) 0.043(3) 0.001(2) -0.005(2) -0.019(3)
C30 0.059(3) 0.064(3) 0.043(3) 0.000(2) -0.003(2) -0.019(2)
C31 0.059(3) 0.057(3) 0.047(3) -0.013(2) -0.022(2) -0.006(2)
C32 0.076(4) 0.069(3) 0.101(5) 0.009(3) -0.037(3) -0.031(3)
C33 0.088(5) 0.076(4) 0.144(6) 0.003(4) -0.054(4) -0.038(3)
C34 0.089(5) 0.082(4) 0.116(5) -0.001(4) -0.043(4) -0.046(4)
C35 0.059(3) 0.081(3) 0.060(3) -0.010(3) -0.014(2) -0.028(3)
C36 0.061(3) 0.062(3) 0.048(3) -0.004(2) -0.013(2) -0.020(2)
C37 0.033(2) 0.050(2) 0.038(2) -0.0034(17) -0.0086(16) -0.0096(17)
C38 0.052(3) 0.056(3) 0.047(3) -0.009(2) -0.011(2) -0.005(2)
C39 0.049(3) 0.070(3) 0.059(3) -0.006(2) -0.004(2) -0.021(2)
C40 0.058(3) 0.057(3) 0.044(3) -0.002(2) -0.009(2) -0.004(2)
C41 0.036(2) 0.0339(18) 0.042(2) -0.0013(16) -0.0077(17) -0.0053(16)
C42 0.035(2) 0.047(2) 0.068(3) 0.006(2) 0.003(2) -0.0076(19)
C43 0.077(4) 0.046(2) 0.051(3) -0.013(2) -0.016(2) -0.007(2)
C44 0.038(2) 0.0349(19) 0.053(3) 0.0018(17) -0.0058(18) -0.0086(17)
C45 0.037(2) 0.040(2) 0.038(2) -0.0017(16) -0.0055(17) -0.0117(17)
C46 0.040(2) 0.052(2) 0.045(2) -0.0055(19) -0.0080(18) -0.0137(19)
C47 0.046(3) 0.063(3) 0.058(3) -0.019(2) -0.011(2) -0.019(2)
C48 0.042(3) 0.059(3) 0.084(4) -0.026(3) -0.007(2) -0.020(2)
C49 0.041(3) 0.041(2) 0.072(3) -0.010(2) 0.005(2) -0.0172(19)
C50 0.036(2) 0.041(2) 0.051(2) -0.0038(18) -0.0035(18) -0.0162(17)
C51 0.032(2) 0.0327(18) 0.044(2) -0.0013(16) -0.0056(16) -0.0122(15)
C52 0.046(3) 0.086(3) 0.042(3) -0.012(2) -0.001(2) -0.032(2)
C53 0.056(3) 0.125(5) 0.044(3) -0.013(3) -0.007(2) -0.048(3)
C54 0.053(3) 0.087(3) 0.039(2) -0.010(2) -0.006(2) -0.032(3)
C55 0.044(2) 0.046(2) 0.040(2) -0.0001(17) -0.0026(18) -0.0181(18)
C56 0.037(2) 0.0383(19) 0.042(2) 0.0030(16) -0.0081(17) -0.0151(17)
C57 0.033(2) 0.0354(19) 0.042(2) 0.0008(16) -0.0029(16) -0.0093(16)
C58 0.039(2) 0.0353(19) 0.045(2) 0.0040(16) -0.0062(17) -0.0096(16)
C59 0.046(3) 0.040(2) 0.045(2) -0.0024(18) -0.0043(19) -0.0080(18)
C60 0.036(2) 0.042(2) 0.052(3) 0.0028(18) 0.0007(18) -0.0117(17)
C61 0.097(4) 0.098(4) 0.096(4) -0.018(3) -0.020(3) -0.036(3)
C62 0.119(5) 0.076(4) 0.133(5) -0.023(4) 0.011(4) -0.028(4)
C63 0.146(6) 0.093(4) 0.123(5) 0.001(4) 0.022(5) -0.042(4)
C64 0.137(5) 0.108(4) 0.083(4) -0.014(4) 0.025(4) -0.044(4)
C65 0.107(5) 0.085(4) 0.098(4) -0.011(3) 0.003(4) -0.035(3)
C66 0.092(4) 0.087(4) 0.092(4) 0.006(3) -0.024(3) -0.036(3)
C67 0.103(5) 0.111(5) 0.139(6) -0.034(4) -0.018(4) -0.038(4)
C68 0.084(5) 0.129(5) 0.157(6) -0.045(5) 0.006(4) 0.000(4)
C69 0.124(6) 0.157(6) 0.136(6) -0.030(5) 0.009(5) 0.000(5)
C70 0.108(5) 0.145(6) 0.158(6) 0.003(5) -0.023(5) 0.006(5)
C71 0.075(4) 0.099(4) 0.161(6) -0.045(5) 0.021(4) -0.010(4)
C72 0.112(5) 0.105(5) 0.132(6) -0.043(4) 0.030(4) -0.060(4)
C73 0.054(3) 0.043(2) 0.068(3) -0.003(2) -0.017(2) -0.008(2)
C74 0.056(3) 0.058(3) 0.059(3) -0.006(2) -0.008(2) -0.011(2)
C75 0.060(3) 0.062(3) 0.059(3) 0.003(2) -0.020(2) -0.008(2)
C76 0.048(3) 0.053(3) 0.070(3) -0.012(2) -0.017(2) -0.006(2)
C77 0.056(3) 0.079(3) 0.059(3) -0.014(3) -0.015(2) -0.007(3)
C78 0.070(4) 0.072(3) 0.062(3) 0.003(3) -0.026(3) -0.006(3)

loop_
_atom_type_symbol
_atom_type_description
_atom_type_scat_dispersion_real
_atom_type_scat_dispersion_imag
_atom_type_scat_source
C C 0.0033 0.0016 'International Tables Vol C Tables 4.2.6.8 and 6.1.1.4'
H H 0.0000 0.0000 'International Tables Vol C Tables 4.2.6.8 and 6.1.1.4'
N N 0.0061 0.0033 'International Tables Vol C Tables 4.2.6.8 and 6.1.1.4'
P P 0.1023 0.0942 'International Tables Vol C Tables 4.2.6.8 and 6.1.1.4'
Cl Cl 0.1484 0.1585 'International Tables Vol C Tables 4.2.6.8 and 6.1.1.4'
Sc Sc 0.2519 0.3716 'International Tables Vol C Tables 4.2.6.8 and 6.1.1.4'
O O 0.0106 0.0060 'International Tables Vol C Tables 4.2.6.8 and 6.1.1.4'
D D 0.0000 0.0000 'International Tables Vol C Tables 4.2.6.8 and 6.1.1.4'

loop_
_geom_angle_atom_site_label_1
_geom_angle_atom_site_label_2
_geom_angle_atom_site_label_3
_geom_angle
O1 Sc1 N2 117.03(12)
O1 Sc1 N1 173.16(11)
N2 Sc1 N1 69.69(12)
O1 Sc1 Cl3 82.94(8)
N2 Sc1 Cl3 98.35(9)
N1 Sc1 Cl3 95.05(9)
O1 Sc1 Cl1 81.90(8)
N2 Sc1 Cl1 100.18(9)
N1 Sc1 Cl1 98.47(9)
Cl3 Sc1 Cl1 159.96(5)
O1 Sc1 Cl4 72.15(7)
N2 Sc1 Cl4 170.81(9)
N1 Sc1 Cl4 101.14(9)
Cl3 Sc1 Cl4 82.61(4)
Cl1 Sc1 Cl4 80.32(4)
O1 Sc1 P1 151.95(8)
N2 Sc1 P1 34.92(9)
N1 Sc1 P1 34.78(8)
Cl3 Sc1 P1 98.93(4)
Cl1 Sc1 P1 100.62(4)
Cl4 Sc1 P1 135.90(4)
O1 Sc1 Sc3 37.82(7)
N2 Sc1 Sc3 130.95(9)
N1 Sc1 Sc3 137.20(9)
Cl3 Sc1 Sc3 50.28(4)
Cl1 Sc1 Sc3 110.63(4)
Cl4 Sc1 Sc3 56.19(3)
P1 Sc1 Sc3 148.58(4)
O1 Sc1 Sc2 37.34(7)
N2 Sc1 Sc2 133.78(9)
N1 Sc1 Sc2 139.19(9)
Cl3 Sc1 Sc2 109.80(4)
Cl1 Sc1 Sc2 50.95(3)
Cl4 Sc1 Sc2 53.19(3)
P1 Sc1 Sc2 151.21(4)
Sc3 Sc1 Sc2 59.71(2)
O1 Sc2 N4 118.02(11)
O1 Sc2 N3 172.00(12)
N4 Sc2 N3 69.61(12)
O1 Sc2 Cl2 82.66(8)
N4 Sc2 Cl2 100.48(9)
N3 Sc2 Cl2 93.79(11)
O1 Sc2 Cl1 81.74(8)
N4 Sc2 Cl1 98.38(9)
N3 Sc2 Cl1 99.96(11)
Cl2 Sc2 Cl1 159.63(5)
O1 Sc2 Cl4 73.14(8)
N4 Sc2 Cl4 168.72(9)
N3 Sc2 Cl4 99.32(10)
Cl2 Sc2 Cl4 81.93(4)
Cl1 Sc2 Cl4 81.07(4)
O1 Sc2 P2 152.81(8)
N4 Sc2 P2 34.91(8)
N3 Sc2 P2 34.70(9)
Cl2 Sc2 P2 98.14(4)
Cl1 Sc2 P2 101.72(4)
Cl4 Sc2 P2 134.01(4)
O1 Sc2 Sc3 37.77(7)
N4 Sc2 Sc3 133.07(9)
N3 Sc2 Sc3 135.61(10)
Cl2 Sc2 Sc3 50.10(3)
Cl1 Sc2 Sc3 110.40(4)
Cl4 Sc2 Sc3 56.48(3)
P2 Sc2 Sc3 147.79(4)
O1 Sc2 Sc1 37.30(7)
N4 Sc2 Sc1 133.16(9)
N3 Sc2 Sc1 139.68(10)
Cl2 Sc2 Sc1 109.55(4)
Cl1 Sc2 Sc1 50.80(3)
Cl4 Sc2 Sc1 54.45(3)
P2 Sc2 Sc1 152.28(4)
Sc3 Sc2 Sc1 59.62(2)
O1 Sc3 N6 116.56(11)
O1 Sc3 N5 172.31(11)
N6 Sc3 N5 69.49(11)
O1 Sc3 Cl3 82.83(8)
N6 Sc3 Cl3 102.22(9)
N5 Sc3 Cl3 91.32(9)
O1 Sc3 Cl2 83.51(8)
N6 Sc3 Cl2 97.60(9)
N5 Sc3 Cl2 100.73(9)
Cl3 Sc3 Cl2 159.45(5)
O1 Sc3 P3 151.13(8)
N6 Sc3 P3 34.84(8)
N5 Sc3 P3 34.65(8)
Cl3 Sc3 P3 98.07(4)
Cl2 Sc3 P3 101.31(4)
O1 Sc3 Cl4 70.59(8)
N6 Sc3 Cl4 172.33(8)
N5 Sc3 Cl4 103.64(9)
Cl3 Sc3 Cl4 80.95(4)
Cl2 Sc3 Cl4 80.06(4)
P3 Sc3 Cl4 138.21(4)
O1 Sc3 Sc1 38.01(7)
N6 Sc3 Sc1 133.18(8)
N5 Sc3 Sc1 134.49(9)
Cl3 Sc3 Sc1 49.99(3)
Cl2 Sc3 Sc1 111.30(4)
P3 Sc3 Sc1 147.31(4)
Cl4 Sc3 Sc1 54.05(3)
O1 Sc3 Sc2 37.99(7)
N6 Sc3 Sc2 130.53(9)
N5 Sc3 Sc2 142.21(9)
Cl3 Sc3 Sc2 110.47(4)
Cl2 Sc3 Sc2 50.80(3)
P3 Sc3 Sc2 151.35(4)
Cl4 Sc3 Sc2 53.07(3)
Sc1 Sc3 Sc2 60.67(2)
Sc3 O1 Sc1 104.16(11)
Sc3 O1 Sc2 104.24(11)
Sc1 O1 Sc2 105.36(12)
Sc1 Cl1 Sc2 78.25(4)
Sc3 Cl2 Sc2 79.09(4)
Sc1 Cl3 Sc3 79.73(5)
Sc2 Cl4 Sc1 72.36(3)
Sc2 Cl4 Sc3 70.45(3)
Sc1 Cl4 Sc3 69.77(3)
N1 P1 N2 98.75(16)
N1 P1 C5 113.21(18)
N2 P1 C5 112.23(18)
N1 P1 C11 114.10(18)
N2 P1 C11 111.62(18)
C5 P1 C11 106.96(19)
N1 P1 Sc1 50.63(11)
N2 P1 Sc1 48.14(11)
C5 P1 Sc1 127.64(13)
C11 P1 Sc1 125.28(14)
N3 P2 N4 98.72(17)
N3 P2 C25 112.2(2)
N4 P2 C25 112.57(19)
N3 P2 C31 113.5(2)
N4 P2 C31 111.4(2)
C25 P2 C31 108.3(2)
N3 P2 Sc2 50.44(12)
N4 P2 Sc2 48.29(11)
C25 P2 Sc2 126.70(15)
C31 P2 Sc2 124.93(16)
N5 P3 N6 99.05(15)
N5 P3 C51 113.62(17)
N6 P3 C51 111.23(16)
N5 P3 C45 112.96(17)
N6 P3 C45 113.06(17)
C51 P3 C45 106.97(17)
N5 P3 Sc3 50.78(11)
N6 P3 Sc3 48.27(11)
C51 P3 Sc3 125.72(12)
C45 P3 Sc3 127.23(13)
C1 N1 P1 128.9(3)
C1 N1 Sc1 135.6(2)
P1 N1 Sc1 94.58(15)
C17 N2 P1 129.9(3)
C17 N2 Sc1 131.9(2)
P1 N2 Sc1 96.94(15)
C21 N3 P2 129.8(3)
C21 N3 Sc2 134.5(3)
P2 N3 Sc2 94.85(16)
C37 N4 P2 130.2(3)
C37 N4 Sc2 132.4(2)
P2 N4 Sc2 96.80(15)
C41 N5 P3 129.3(2)
C41 N5 Sc3 135.0(2)
P3 N5 Sc3 94.57(14)
C57 N6 P3 130.0(3)
C57 N6 Sc3 132.0(2)
P3 N6 Sc3 96.89(14)
N1 C1 C4 108.6(3)
N1 C1 C3 107.9(3)
C4 C1 C3 110.2(4)
N1 C1 C2 113.4(3)
C4 C1 C2 109.8(4)
C3 C1 C2 106.8(3)
C1 C2 H2A 109.5
C1 C2 H2B 109.5
H2A C2 H2B 109.5
C1 C2 H2C 109.5
H2A C2 H2C 109.5
H2B C2 H2C 109.5
C1 C3 H3A 109.5
C1 C3 H3B 109.5
H3A C3 H3B 109.5
C1 C3 H3C 109.5
H3A C3 H3C 109.5
H3B C3 H3C 109.5
C1 C4 H4A 109.5
C1 C4 H4B 109.5
H4A C4 H4B 109.5
C1 C4 H4C 109.5
H4A C4 H4C 109.5
H4B C4 H4C 109.5
C6 C5 C10 117.9(4)
C6 C5 P1 125.5(3)
C10 C5 P1 116.3(3)
C5 C6 C7 120.9(4)
C5 C6 H6 119.5
C7 C6 H6 119.5
C8 C7 C6 119.8(4)
C8 C7 H7 120.1
C6 C7 H7 120.1
C9 C8 C7 120.2(4)
C9 C8 H8 119.9
C7 C8 H8 119.9
C8 C9 C10 120.2(5)
C8 C9 H9 119.9
C10 C9 H9 119.9
C9 C10 C5 121.0(4)
C9 C10 H10 119.5
C5 C10 H10 119.5
C12 C11 C16 118.0(4)
C12 C11 P1 125.8(3)
C16 C11 P1 116.1(3)
C13 C12 C11 120.8(5)
C13 C12 H12 119.6
C11 C12 H12 119.6
C14 C13 C12 120.2(5)
C14 C13 H13 119.9
C12 C13 H13 119.9
C15 C14 C13 119.9(4)
C15 C14 H14 120.1
C13 C14 H14 120.1
C14 C15 C16 120.0(5)
C14 C15 H15 120.0
C16 C15 H15 120.0
C15 C16 C11 121.1(4)
C15 C16 H16 119.5
C11 C16 H16 119.5
N2 C17 C18 106.9(3)
N2 C17 C20 112.0(3)
C18 C17 C20 109.6(4)
N2 C17 C19 109.9(3)
C18 C17 C19 108.9(4)
C20 C17 C19 109.5(4)
C17 C18 H18A 109.5
C17 C18 H18B 109.5
H18A C18 H18B 109.5
C17 C18 H18C 109.5
H18A C18 H18C 109.5
H18B C18 H18C 109.5
C17 C19 H19A 109.5
C17 C19 H19B 109.5
H19A C19 H19B 109.5
C17 C19 H19C 109.5
H19A C19 H19C 109.5
H19B C19 H19C 109.5
C17 C20 H20A 109.5
C17 C20 H20B 109.5
H20A C20 H20B 109.5
C17 C20 H20C 109.5
H20A C20 H20C 109.5
H20B C20 H20C 109.5
N3 C21 C23 108.9(4)
N3 C21 C22 107.5(4)
C23 C21 C22 109.0(4)
N3 C21 C24 113.3(4)
C23 C21 C24 110.2(4)
C22 C21 C24 107.9(4)
C21 C22 H22A 109.5
C21 C22 H22B 109.5
H22A C22 H22B 109.5
C21 C22 H22C 109.5
H22A C22 H22C 109.5
H22B C22 H22C 109.5
C21 C23 H23A 109.5
C21 C23 H23B 109.5
H23A C23 H23B 109.5
C21 C23 H23C 109.5
H23A C23 H23C 109.5
H23B C23 H23C 109.5
C21 C24 H24A 109.5
C21 C24 H24B 109.5
H24A C24 H24B 109.5
C21 C24 H24C 109.5
H24A C24 H24C 109.5
H24B C24 H24C 109.5
C26 C25 C30 119.2(4)
C26 C25 P2 116.1(3)
C30 C25 P2 124.1(4)
C25 C26 C27 122.6(4)
C25 C26 H26 118.7
C27 C26 H26 118.7
C26 C27 C28 118.5(5)
C26 C27 H27 120.8
C28 C27 H27 120.8
C27 C28 C29 120.2(5)
C27 C28 H28 119.9
C29 C28 H28 119.9
C30 C29 C28 119.9(5)
C30 C29 H29 120.0
C28 C29 H29 120.0
C29 C30 C25 119.6(5)
C29 C30 H30 120.2
C25 C30 H30 120.2
C32 C31 C36 115.8(5)
C32 C31 P2 119.0(4)
C36 C31 P2 124.2(4)
C31 C32 C33 122.6(6)
C31 C32 H32 118.7
C33 C32 H32 118.7
C34 C33 C32 120.6(6)
C34 C33 H33 119.7
C32 C33 H33 119.7
C35 C34 C33 119.0(5)
C35 C34 H34 120.5
C33 C34 H34 120.5
C34 C35 C36 119.8(5)
C34 C35 H35 120.1
C36 C35 H35 120.1
C35 C36 C31 121.9(5)
C35 C36 H36 119.0
C31 C36 H36 119.0
N4 C37 C38 107.1(3)
N4 C37 C40 112.7(3)
C38 C37 C40 109.4(4)
N4 C37 C39 109.9(3)
C38 C37 C39 107.8(4)
C40 C37 C39 109.7(4)
C37 C38 H38A 109.5
C37 C38 H38B 109.5
H38A C38 H38B 109.5
C37 C38 H38C 109.5
H38A C38 H38C 109.5
H38B C38 H38C 109.5
C37 C39 H39A 109.5
C37 C39 H39B 109.5
H39A C39 H39B 109.5
C37 C39 H39C 109.5
H39A C39 H39C 109.5
H39B C39 H39C 109.5
C37 C40 H40A 109.5
C37 C40 H40B 109.5
H40A C40 H40B 109.5
C37 C40 H40C 109.5
H40A C40 H40C 109.5
H40B C40 H40C 109.5
N5 C41 C42 107.5(3)
N5 C41 C43 109.5(3)
C42 C41 C43 109.4(4)
N5 C41 C44 112.8(3)
C42 C41 C44 108.1(3)
C43 C41 C44 109.4(3)
C41 C42 H42A 109.5
C41 C42 H42B 109.5
H42A C42 H42B 109.5
C41 C42 H42C 109.5
H42A C42 H42C 109.5
H42B C42 H42C 109.5
C41 C43 H43A 109.5
C41 C43 H43B 109.5
H43A C43 H43B 109.5
C41 C43 H43C 109.5
H43A C43 H43C 109.5
H43B C43 H43C 109.5
C41 C44 H44A 109.5
C41 C44 H44B 109.5
H44A C44 H44B 109.5
C41 C44 H44C 109.5
H44A C44 H44C 109.5
H44B C44 H44C 109.5
C50 C45 C46 117.9(4)
C50 C45 P3 125.2(3)
C46 C45 P3 116.5(3)
C47 C46 C45 121.3(4)
C47 C46 H46 119.4
C45 C46 H46 119.4
C48 C47 C46 120.1(4)
C48 C47 H47 120.0
C46 C47 H47 120.0
C47 C48 C49 120.1(4)
C47 C48 H48 119.9
C49 C48 H48 119.9
C48 C49 C50 119.9(4)
C48 C49 H49 120.1
C50 C49 H49 120.1
C49 C50 C45 120.7(4)
C49 C50 H50 119.6
C45 C50 H50 119.6
C52 C51 C56 117.7(4)
C52 C51 P3 116.5(3)
C56 C51 P3 125.1(3)
C53 C52 C51 120.5(4)
C53 C52 H52 119.8
C51 C52 H52 119.8
C52 C53 C54 121.1(4)
C52 C53 H53 119.4
C54 C53 H53 119.4
C55 C54 C53 119.2(4)
C55 C54 H54 120.4
C53 C54 H54 120.4
C54 C55 C56 120.0(4)
C54 C55 H55 120.0
C56 C55 H55 120.0
C55 C56 C51 121.4(4)
C55 C56 H56 119.3
C51 C56 H56 119.3
N6 C57 C59 110.6(3)
N6 C57 C60 112.0(3)
C59 C57 C60 109.5(3)
N6 C57 C58 106.7(3)
C59 C57 C58 109.3(3)
C60 C57 C58 108.6(3)
C57 C58 H58A 109.5
C57 C58 H58B 109.5
H58A C58 H58B 109.5
C57 C58 H58C 109.5
H58A C58 H58C 109.5
H58B C58 H58C 109.5
C57 C59 H59A 109.5
C57 C59 H59B 109.5
H59A C59 H59B 109.5
C57 C59 H59C 109.5
H59A C59 H59C 109.5
H59B C59 H59C 109.5
C57 C60 H60A 109.5
C57 C60 H60B 109.5
H60A C60 H60B 109.5
C57 C60 H60C 109.5
H60A C60 H60C 109.5
H60B C60 H60C 109.5
C62 C61 C66 121.4(7)
C62 C61 D61 119.3
C66 C61 D61 119.3
C61 C62 C63 119.6(7)
C61 C62 D62 120.2
C63 C62 D62 120.2
C64 C63 C62 119.8(7)
C64 C63 D63 120.1
C62 C63 D63 120.1
C63 C64 C65 120.2(7)
C63 C64 D64 119.9
C65 C64 D64 119.9
C66 C65 C64 118.9(6)
C66 C65 D65 120.6
C64 C65 D65 120.6
C65 C66 C61 119.8(6)
C65 C66 D66 120.1
C61 C66 D66 120.1
C72 C67 C68 117.6(8)
C72 C67 D67 121.2
C68 C67 D67 121.2
C67 C68 C69 122.0(8)
C67 C68 D68 119.0
C69 C68 D68 119.0
C68 C69 C70 118.1(9)
C68 C69 D69 121.0
C70 C69 D69 121.0
C71 C70 C69 119.5(9)
C71 C70 D70 120.3
C69 C70 D70 120.3
C70 C71 C72 120.8(8)
C70 C71 D71 119.6
C72 C71 D71 119.6
C71 C72 C67 121.9(8)
C71 C72 D72 119.0
C67 C72 D72 119.0
C74 C73 C78 119.7(5)
C74 C73 D73 120.2
C78 C73 D73 120.2
C73 C74 C75 120.0(5)
C73 C74 D74 120.0
C75 C74 D74 120.0
C76 C75 C74 120.2(5)
C76 C75 D75 119.9
C74 C75 D75 119.9
C77 C76 C75 119.7(5)
C77 C76 D76 120.1
C75 C76 D76 120.1
C76 C77 C78 120.2(5)
C76 C77 D77 119.9
C78 C77 D77 119.9
C77 C78 C73 120.1(5)
C77 C78 D78 119.9
C73 C78 D78 119.9

loop_
_geom_bond_atom_site_label_1
_geom_bond_atom_site_label_2
_geom_bond_distance
Sc1 O1 2.032(3)
Sc1 N2 2.106(3)
Sc1 N1 2.177(3)
Sc1 Cl3 2.4906(15)
Sc1 Cl1 2.5597(12)
Sc1 Cl4 2.7607(12)
Sc1 P1 2.8070(12)
Sc1 Sc3 3.1998(10)
Sc1 Sc2 3.2337(10)
Sc2 O1 2.034(3)
Sc2 N4 2.108(3)
Sc2 N3 2.170(3)
Sc2 Cl2 2.5277(15)
Sc2 Cl1 2.5649(12)
Sc2 Cl4 2.7169(12)
Sc2 P2 2.8041(13)
Sc2 Sc3 3.2026(10)
Sc3 O1 2.024(2)
Sc3 N6 2.116(3)
Sc3 N5 2.187(3)
Sc3 Cl3 2.5014(15)
Sc3 Cl2 2.5022(15)
Sc3 P3 2.8142(12)
Sc3 Cl4 2.8334(13)
P1 N1 1.606(3)
P1 N2 1.619(3)
P1 C5 1.815(4)
P1 C11 1.827(4)
P2 N3 1.602(4)
P2 N4 1.616(3)
P2 C25 1.810(5)
P2 C31 1.825(5)
P3 N5 1.605(3)
P3 N6 1.619(3)
P3 C51 1.807(4)
P3 C45 1.822(4)
N1 C1 1.488(5)
N2 C17 1.492(5)
N3 C21 1.498(5)
N4 C37 1.482(5)
N5 C41 1.484(5)
N6 C57 1.482(5)
C1 C4 1.517(6)
C1 C3 1.525(6)
C1 C2 1.531(6)
C2 H2A 0.9800
C2 H2B 0.9800
C2 H2C 0.9800
C3 H3A 0.9800
C3 H3B 0.9800
C3 H3C 0.9800
C4 H4A 0.9800
C4 H4B 0.9800
C4 H4C 0.9800
C5 C6 1.389(6)
C5 C10 1.410(6)
C6 C7 1.393(6)
C6 H6 0.9500
C7 C8 1.389(7)
C7 H7 0.9500
C8 C9 1.372(7)
C8 H8 0.9500
C9 C10 1.381(6)
C9 H9 0.9500
C10 H10 0.9500
C11 C12 1.389(6)
C11 C16 1.399(6)
C12 C13 1.388(6)
C12 H12 0.9500
C13 C14 1.384(7)
C13 H13 0.9500
C14 C15 1.375(7)
C14 H14 0.9500
C15 C16 1.386(6)
C15 H15 0.9500
C16 H16 0.9500
C17 C18 1.512(6)
C17 C20 1.530(6)
C17 C19 1.545(6)
C18 H18A 0.9800
C18 H18B 0.9800
C18 H18C 0.9800
C19 H19A 0.9800
C19 H19B 0.9800
C19 H19C 0.9800
C20 H20A 0.9800
C20 H20B 0.9800
C20 H20C 0.9800
C21 C23 1.519(7)
C21 C22 1.536(6)
C21 C24 1.537(7)
C22 H22A 0.9800
C22 H22B 0.9800
C22 H22C 0.9800
C23 H23A 0.9800
C23 H23B 0.9800
C23 H23C 0.9800
C24 H24A 0.9800
C24 H24B 0.9800
C24 H24C 0.9800
C25 C26 1.371(6)
C25 C30 1.401(6)
C26 C27 1.390(6)
C26 H26 0.9500
C27 C28 1.391(7)
C27 H27 0.9500
C28 C29 1.408(7)
C28 H28 0.9500
C29 C30 1.399(7)
C29 H29 0.9500
C30 H30 0.9500
C31 C32 1.374(7)
C31 C36 1.401(6)
C32 C33 1.377(8)
C32 H32 0.9500
C33 C34 1.373(8)
C33 H33 0.9500
C34 C35 1.368(7)
C34 H34 0.9500
C35 C36 1.396(7)
C35 H35 0.9500
C36 H36 0.9500
C37 C38 1.508(6)
C37 C40 1.512(6)
C37 C39 1.540(6)
C38 H38A 0.9800
C38 H38B 0.9800
C38 H38C 0.9800
C39 H39A 0.9800
C39 H39B 0.9800
C39 H39C 0.9800
C40 H40A 0.9800
C40 H40B 0.9800
C40 H40C 0.9800
C41 C42 1.517(6)
C41 C43 1.528(6)
C41 C44 1.532(5)
C42 H42A 0.9800
C42 H42B 0.9800
C42 H42C 0.9800
C43 H43A 0.9800
C43 H43B 0.9800
C43 H43C 0.9800
C44 H44A 0.9800
C44 H44B 0.9800
C44 H44C 0.9800
C45 C50 1.394(5)
C45 C46 1.403(6)
C46 C47 1.379(6)
C46 H46 0.9500
C47 C48 1.377(7)
C47 H47 0.9500
C48 C49 1.385(7)
C48 H48 0.9500
C49 C50 1.394(6)
C49 H49 0.9500
C50 H50 0.9500
C51 C52 1.394(6)
C51 C56 1.397(5)
C52 C53 1.381(6)
C52 H52 0.9500
C53 C54 1.386(7)
C53 H53 0.9500
C54 C55 1.375(6)
C54 H54 0.9500
C55 C56 1.388(6)
C55 H55 0.9500
C56 H56 0.9500
C57 C59 1.522(6)
C57 C60 1.526(5)
C57 C58 1.529(5)
C58 H58A 0.9800
C58 H58B 0.9800
C58 H58C 0.9800
C59 H59A 0.9800
C59 H59B 0.9800
C59 H59C 0.9800
C60 H60A 0.9800
C60 H60B 0.9800
C60 H60C 0.9800
C61 C62 1.339(7)
C61 C66 1.372(7)
C61 D61 0.9500
C62 C63 1.374(7)
C62 D62 0.9500
C63 C64 1.373(7)
C63 D63 0.9500
C64 C65 1.378(7)
C64 D64 0.9500
C65 C66 1.370(7)
C65 D65 0.9500
C66 D66 0.9500
C67 C72 1.357(7)
C67 C68 1.361(8)
C67 D67 0.9500
C68 C69 1.385(8)
C68 D68 0.9500
C69 C70 1.390(8)
C69 D69 0.9500
C70 C71 1.344(8)
C70 D70 0.9500
C71 C72 1.356(8)
C71 D71 0.9500
C72 D72 0.9500
C73 C74 1.365(7)
C73 C78 1.387(7)
C73 D73 0.9500
C74 C75 1.380(7)
C74 D74 0.9500
C75 C76 1.377(7)
C75 D75 0.9500
C76 C77 1.368(7)
C76 D76 0.9500
C77 C78 1.371(7)
C77 D77 0.9500
C78 D78 0.9500
